data_7159655
loop_
_publ_author_name
'Huo, Shou-Chih'
'Indurmuddam, Ranadheer Reddy'
'Hong, Bor-Cherng'
'Lu, Chuan-Fu'
'Chien, Su-Ying'

_publ_section_title
;
 The hamburger-shape photocatalyst: thioxanthone-based chiral
 [2.2]paracyclophane for enantioselective visible-light photocatalysis of
 3-methylquinoxalin-2(1<i>H</i>)-one and styrenes.
;
_journal_issue 47
_journal_name_full 'Organic &amp; biomolecular chemistry'
_journal_page_first 9330
_journal_page_last 9336
_journal_paper_doi 10.1039/d3ob01580g
_journal_volume 21
_journal_year 2023
_chemical_formula_sum 'C16 H20 N4 O6'
_chemical_formula_weight 364.36
_space_group_crystal_system triclinic
_space_group_IT_number 1
_space_group_name_Hall 'P 1'
_space_group_name_H-M_alt 'P 1'
_atom_sites_solution_hydrogens mixed
_audit_block_doi 10.5517/ccdc.csd.cc2f1qfn
_audit_creation_method SHELXL-2019/1
_audit_update_record
;
2023-01-13 deposited with the CCDC.	2023-11-09 downloaded from the CCDC.
;
_cell_angle_alpha 74.980(12)
_cell_angle_beta 85.102(12)
_cell_angle_gamma 79.447(12)
_cell_formula_units_Z 2
_cell_length_a 4.8265(7)
_cell_length_b 11.8034(18)
_cell_length_c 16.146(2)
_cell_measurement_reflns_used 2200
_cell_measurement_temperature 200(2)
_cell_measurement_theta_max 73.1660
_cell_measurement_theta_min 4.1900
_cell_volume 872.7(2)
_computing_cell_refinement 'CrysAlisPro 1.171.39.46 (Rigaku OD, 2018)'
_computing_data_collection 'CrysAlisPro 1.171.39.46 (Rigaku OD, 2018)'
_computing_data_reduction 'CrysAlisPro 1.171.39.46 (Rigaku OD, 2018)'
_computing_molecular_graphics 'Bruker SHELXTL'
_computing_publication_material 'Bruker SHELXTL'
_computing_structure_refinement 'SHELXL-2019/1 (Sheldrick, 2019)'
_computing_structure_solution 'Bruker SHELXTL'
_diffrn_ambient_temperature 200(2)
_diffrn_detector_area_resol_mean 10.2496
_diffrn_measured_fraction_theta_full 0.994
_diffrn_measured_fraction_theta_max 0.994
_diffrn_measurement_device_type 'Xcalibur, Atlas, Gemini'
_diffrn_measurement_method '\w scans'
_diffrn_radiation_type CuK\a
_diffrn_radiation_wavelength 1.54178
_diffrn_reflns_av_R_equivalents 0.1226
_diffrn_reflns_av_unetI/netI 0.0977
_diffrn_reflns_Laue_measured_fraction_full 0.994
_diffrn_reflns_Laue_measured_fraction_max 0.994
_diffrn_reflns_limit_h_max 5
_diffrn_reflns_limit_h_min -4
_diffrn_reflns_limit_k_max 14
_diffrn_reflns_limit_k_min -14
_diffrn_reflns_limit_l_max 19
_diffrn_reflns_limit_l_min -19
_diffrn_reflns_number 10899
_diffrn_reflns_point_group_measured_fraction_full 0.903
_diffrn_reflns_point_group_measured_fraction_max 0.903
_diffrn_reflns_theta_full 67.679
_diffrn_reflns_theta_max 67.980
_diffrn_reflns_theta_min 3.933
_diffrn_source 'fine-focus sealed X-ray tube'
_exptl_absorpt_coefficient_mu 0.909
_exptl_absorpt_correction_T_max 1.00000
_exptl_absorpt_correction_T_min 0.41539
_exptl_absorpt_correction_type multi-scan
_exptl_absorpt_process_details
; 
CrysAlisPro 1.171.39.46 (Rigaku Oxford Diffraction, 2018) 
Empirical absorption correction using spherical harmonics, 
 implemented in SCALE3 ABSPACK scaling algorithm. 
;
_exptl_crystal_colour yellow
_exptl_crystal_density_diffrn 1.387
_exptl_crystal_description needle
_exptl_crystal_F_000 384
_exptl_crystal_size_max 0.600
_exptl_crystal_size_mid 0.163
_exptl_crystal_size_min 0.159
_refine_diff_density_max 0.480
_refine_diff_density_min -0.447
_refine_diff_density_rms 0.103
_refine_ls_abs_structure_details
; 
 Classical Flack method preferred over Parsons because s.u. lower. 
;
_refine_ls_abs_structure_Flack 0.3(9)
_refine_ls_extinction_coef 0.010(3)
_refine_ls_extinction_expression Fc^*^=kFc[1+0.001xFc^2^\l^3^/sin(2\q)]^-1/4^
_refine_ls_extinction_method 'SHELXL-2019/1 (Sheldrick 2019)'
_refine_ls_goodness_of_fit_ref 1.376
_refine_ls_hydrogen_treatment mixed
_refine_ls_matrix_type full
_refine_ls_number_parameters 482
_refine_ls_number_reflns 5724
_refine_ls_number_restraints 16
_refine_ls_restrained_S_all 1.379
_refine_ls_R_factor_all 0.1726
_refine_ls_R_factor_gt 0.1206
_refine_ls_shift/su_max 0.000
_refine_ls_shift/su_mean 0.000
_refine_ls_structure_factor_coef Fsqd
_refine_ls_weighting_details 'w=1/[\s^2^(Fo^2^)+(0.1000P)^2^] where P=(Fo^2^+2Fc^2^)/3'
_refine_ls_weighting_scheme calc
_refine_ls_wR_factor_gt 0.2821
_refine_ls_wR_factor_ref 0.3346
_reflns_Friedel_coverage 0.816
_reflns_Friedel_fraction_full 0.812
_reflns_Friedel_fraction_max 0.811
_reflns_number_gt 2944
_reflns_number_total 5724
_reflns_threshold_expression 'I > 2\s(I)'
_cod_data_source_file d3ob01580g2.cif
_cod_data_source_block ic21707
_cod_depositor_comments
;
Adding full bibliography for 7159654--7159657.cif.

2024-09-02
Z value and formula fixed to values more according to usual
chemical conventions.                 miguel
;
_cod_original_formula_sum 'C32 H40 N8 O12'
_cod_original_formula_weight 728.72
_cod_original_formula_units_Z 1
_cod_database_code 7159655
_shelx_shelxl_version_number 2019/1
_shelx_space_group_comment
; 
The symmetry employed for this shelxl refinement is uniquely defined 
by the following loop, which should always be used as a source of 
symmetry information in preference to the above space-group names. 
They are only intended as comments. 
;
_shelx_estimated_absorpt_t_min 0.611
_shelx_estimated_absorpt_t_max 0.869

loop_
_space_group_symop_operation_xyz
'x, y, z'

loop_
_atom_site_label
_atom_site_type_symbol
_atom_site_fract_x
_atom_site_fract_y
_atom_site_fract_z
_atom_site_U_iso_or_equiv
_atom_site_adp_type
_atom_site_occupancy
_atom_site_site_symmetry_order
_atom_site_calc_flag
_atom_site_refinement_flags_posn
_atom_site_refinement_flags_adp
_atom_site_refinement_flags_occupancy
_atom_site_disorder_assembly
_atom_site_disorder_group
O1 O 0.335(2) 0.6258(9) 0.4604(7) 0.080(3) Uani 1 1 d . . . . .
O2 O 0.110(3) 0.6498(10) 0.3443(7) 0.096(3) Uani 1 1 d . . . . .
O3 O -0.391(3) 0.3654(12) 0.3028(9) 0.120(4) Uani 1 1 d . U . . .
O4 O -0.495(3) 0.2239(11) 0.4095(8) 0.100(4) Uani 1 1 d . . . . .
O5 O 0.983(2) 0.0434(10) 0.7676(7) 0.091(3) Uani 1 1 d . . . . .
O6 O 0.757(2) -0.0528(10) 0.8830(7) 0.093(3) Uani 1 1 d . . . . .
N1 N 0.248(2) 0.4568(11) 0.5962(7) 0.069(3) Uani 1 1 d D . . . .
H1A H 0.349(17) 0.526(5) 0.571(6) 0.03(2) Uiso 1 1 d D . . . .
N2 N 0.247(2) 0.3958(11) 0.6827(7) 0.070(3) Uani 1 1 d . . . . .
N3 N 0.173(2) 0.5902(11) 0.4168(8) 0.073(3) Uani 1 1 d . . . . .
N4 N -0.380(3) 0.3096(12) 0.3775(9) 0.083(3) Uani 1 1 d . . . . .
C1 C 0.094(2) 0.4209(11) 0.5429(9) 0.060(3) Uani 1 1 d . . . . .
C2 C 0.061(2) 0.4863(12) 0.4550(9) 0.062(3) Uani 1 1 d . . . . .
C3 C -0.098(3) 0.4484(12) 0.4019(9) 0.067(3) Uani 1 1 d . . . . .
H3 H -0.119985 0.490670 0.343498 0.080 Uiso 1 1 calc R U . . .
C4 C -0.218(3) 0.3512(14) 0.4346(10) 0.072(4) Uani 1 1 d . . . . .
C5 C -0.190(3) 0.2851(14) 0.5200(9) 0.073(4) Uani 1 1 d . . . . .
H5 H -0.274859 0.216050 0.540738 0.087 Uiso 1 1 calc R U . . .
C6 C -0.038(3) 0.3213(13) 0.5730(9) 0.068(4) Uani 1 1 d . . . . .
H6 H -0.022550 0.278025 0.631323 0.082 Uiso 1 1 calc R U . . .
C7 C 0.428(3) 0.4223(13) 0.7260(10) 0.071(4) Uani 1 1 d . . . . .
H7 H 0.544643 0.478996 0.698578 0.085 Uiso 1 1 calc R U . . .
C8 C 0.453(2) 0.3642(13) 0.8178(10) 0.067(3) Uani 1 1 d . . . . .
H8 H 0.264434 0.346136 0.842882 0.081 Uiso 1 1 calc R U . . .
C9 C 0.669(3) 0.2488(12) 0.8347(9) 0.066(3) Uani 1 1 d . . . . .
H9 H 0.840062 0.262075 0.796247 0.080 Uiso 1 1 calc R U . . .
C10 C 0.750(3) 0.2272(14) 0.9290(9) 0.076(4) Uani 1 1 d . . . . .
H10A H 0.956157 0.202918 0.934386 0.091 Uiso 1 1 calc R U . . .
H10B H 0.654754 0.164171 0.966968 0.091 Uiso 1 1 calc R U . . .
C11 C 0.648(3) 0.3491(15) 0.9531(10) 0.082(4) Uani 1 1 d . . . . .
H11A H 0.484492 0.344008 0.994633 0.098 Uiso 1 1 calc R U . . .
H11B H 0.801376 0.372303 0.978677 0.098 Uiso 1 1 calc R U . . .
C12 C 0.565(3) 0.4380(13) 0.8691(9) 0.072(4) Uani 1 1 d . . . . .
H12 H 0.739909 0.464245 0.838559 0.086 Uiso 1 1 calc R U . . .
C13 C 0.359(4) 0.5482(16) 0.8791(12) 0.102(5) Uani 1 1 d . . . . .
H13A H 0.304953 0.597952 0.822339 0.153 Uiso 1 1 calc R U . . .
H13B H 0.449675 0.593297 0.908984 0.153 Uiso 1 1 calc R U . . .
H13C H 0.191101 0.524255 0.912528 0.153 Uiso 1 1 calc R U . . .
C14 C 0.553(3) 0.1431(14) 0.8186(10) 0.079(4) Uani 1 1 d . . . . .
H14A H 0.410661 0.117555 0.864153 0.094 Uiso 1 1 calc R U . . .
H14B H 0.461677 0.167410 0.762665 0.094 Uiso 1 1 calc R U . . .
C15 C 0.790(3) 0.0439(13) 0.8186(10) 0.078(4) Uani 1 1 d . . . . .
C16 C 0.971(4) -0.1585(18) 0.8849(13) 0.114(6) Uani 1 1 d . . . . .
H16A H 0.994484 -0.174205 0.827785 0.171 Uiso 1 1 calc R U . . .
H16B H 0.910415 -0.226958 0.926513 0.171 Uiso 1 1 calc R U . . .
H16C H 1.150071 -0.145128 0.901592 0.171 Uiso 1 1 calc R U . . .
O7 O 0.6587(19) 0.6625(9) 0.5733(7) 0.077(3) Uani 1 1 d . . . . .
O8 O 0.865(2) 0.6437(9) 0.6923(7) 0.083(3) Uani 1 1 d . . . . .
O9 O 1.494(2) 0.8950(9) 0.7170(7) 0.079(3) Uani 1 1 d . . . . .
O10 O 1.476(2) 1.0665(10) 0.6268(7) 0.084(3) Uani 1 1 d . . . . .
O11 O 0.591(4) 0.6624(18) 0.0481(10) 0.154(6) Uani 1 1 d . U . . .
O12 O 0.341(3) 0.6092(12) 0.1662(8) 0.119(4) Uani 1 1 d . . . . .
N5 N 0.719(2) 0.8370(11) 0.4397(7) 0.066(3) Uani 1 1 d . . . . .
H5A H 0.61(2) 0.764(11) 0.468(8) 0.05(3) Uiso 1 1 d . . . . .
N6 N 0.707(2) 0.9025(12) 0.3546(8) 0.075(3) Uani 1 1 d . . . . .
N7 N 0.813(2) 0.6980(11) 0.6185(9) 0.072(3) Uani 1 1 d . . . . .
N8 N 1.405(2) 0.9701(13) 0.6513(9) 0.075(3) Uani 1 1 d . . . . .
C17 C 0.886(2) 0.8693(13) 0.4924(9) 0.066(4) Uani 1 1 d . . . . .
C18 C 0.935(3) 0.8007(12) 0.5780(9) 0.064(3) Uani 1 1 d . . . . .
C19 C 1.110(3) 0.8377(13) 0.6305(10) 0.066(3) Uani 1 1 d . . . . .
H19 H 1.142526 0.793923 0.688057 0.080 Uiso 1 1 calc R U . . .
C20 C 1.224(3) 0.9333(13) 0.5971(9) 0.065(3) Uani 1 1 d . . . . .
C21 C 1.177(3) 1.0043(14) 0.5142(10) 0.073(4) Uani 1 1 d . . . . .
H21 H 1.257546 1.074607 0.493980 0.088 Uiso 1 1 calc R U . . .
C22 C 1.010(3) 0.9708(13) 0.4618(10) 0.066(3) Uani 1 1 d . . . . .
H22 H 0.980637 1.017200 0.404701 0.080 Uiso 1 1 calc R U . . .
C23 C 0.515(3) 0.8801(14) 0.3129(9) 0.072(4) Uani 1 1 d . . . . .
H23 H 0.399173 0.823475 0.341357 0.086 Uiso 1 1 calc R U . . .
C24 C 0.472(3) 0.9417(15) 0.2211(10) 0.078(4) Uani 1 1 d . . . . .
H24 H 0.652492 0.966949 0.194539 0.094 Uiso 1 1 calc R U . . .
C25 C 0.381(3) 0.8597(16) 0.1708(11) 0.083(4) Uani 1 1 d . . . . .
H25 H 0.216479 0.825460 0.202901 0.100 Uiso 1 1 calc R U . . .
C26 C 0.272(4) 0.9512(18) 0.0876(11) 0.100(6) Uani 1 1 d . . . . .
H26A H 0.425546 0.958446 0.042656 0.120 Uiso 1 1 calc R U . . .
H26B H 0.114519 0.925717 0.065853 0.120 Uiso 1 1 calc R U . . .
C27 C 0.175(3) 1.0684(17) 0.1104(11) 0.090(5) Uani 1 1 d . . . . .
H27A H -0.030085 1.094486 0.101865 0.108 Uiso 1 1 calc R U . . .
H27B H 0.276325 1.130235 0.073807 0.108 Uiso 1 1 calc R U . . .
C28 C 0.237(3) 1.0489(14) 0.2035(10) 0.076(4) Uani 1 1 d . . . . .
H28 H 0.066780 1.025276 0.238653 0.092 Uiso 1 1 calc R U . . .
C29 C 0.300(4) 1.1594(16) 0.2267(13) 0.108(6) Uani 1 1 d . . . . .
H29A H 0.325727 1.141493 0.288555 0.162 Uiso 1 1 calc R U . . .
H29B H 0.142204 1.224926 0.210773 0.162 Uiso 1 1 calc R U . . .
H29C H 0.472655 1.182300 0.195485 0.162 Uiso 1 1 calc R U . . .
C30 C 0.612(4) 0.7574(17) 0.1605(12) 0.096(5) Uani 1 1 d . . . . .
H30A H 0.771446 0.790623 0.126325 0.115 Uiso 1 1 calc R U . . .
H30B H 0.680307 0.713351 0.217961 0.115 Uiso 1 1 calc R U . . .
C31 C 0.524(4) 0.6708(18) 0.1180(13) 0.103(5) Uani 1 1 d . . . . .
C32 C 0.254(5) 0.5184(19) 0.1323(14) 0.128(7) Uani 1 1 d . . . . .
H32A H 0.144140 0.556784 0.081245 0.192 Uiso 1 1 calc R U . . .
H32B H 0.138084 0.471615 0.176072 0.192 Uiso 1 1 calc R U . . .
H32C H 0.421455 0.465887 0.117021 0.192 Uiso 1 1 calc R U . . .

loop_
_atom_site_aniso_label
_atom_site_aniso_U_11
_atom_site_aniso_U_22
_atom_site_aniso_U_33
_atom_site_aniso_U_23
_atom_site_aniso_U_13
_atom_site_aniso_U_12
O1 0.080(6) 0.086(7) 0.077(7) -0.013(6) -0.017(5) -0.025(6)
O2 0.130(9) 0.094(8) 0.069(7) -0.004(6) -0.025(6) -0.043(7)
O3 0.170(11) 0.116(9) 0.090(8) -0.013(7) -0.038(8) -0.067(8)
O4 0.122(9) 0.101(8) 0.089(8) -0.021(6) -0.011(7) -0.054(7)
O5 0.069(6) 0.101(7) 0.102(8) -0.029(6) 0.011(6) -0.015(5)
O6 0.094(7) 0.093(7) 0.084(7) -0.023(6) 0.008(5) 0.003(6)
N1 0.067(7) 0.078(8) 0.063(7) -0.012(6) -0.002(6) -0.020(6)
N2 0.068(7) 0.079(7) 0.062(7) -0.015(6) -0.005(6) -0.010(6)
N3 0.070(7) 0.082(8) 0.065(8) -0.014(6) -0.010(6) -0.012(6)
N4 0.093(9) 0.081(8) 0.078(9) -0.021(7) -0.013(7) -0.019(7)
C1 0.050(7) 0.064(8) 0.065(8) -0.015(7) -0.008(6) -0.003(6)
C2 0.050(7) 0.070(8) 0.066(9) -0.014(7) -0.003(6) -0.011(6)
C3 0.060(7) 0.070(8) 0.063(8) -0.009(6) -0.003(6) -0.006(6)
C4 0.071(8) 0.082(9) 0.070(9) -0.026(8) -0.003(7) -0.017(7)
C5 0.069(8) 0.083(10) 0.065(9) -0.019(7) -0.007(7) -0.007(7)
C6 0.063(8) 0.079(9) 0.057(8) -0.010(7) -0.003(6) -0.006(7)
C7 0.065(8) 0.078(9) 0.064(9) -0.011(7) 0.002(7) -0.012(7)
C8 0.048(7) 0.084(9) 0.067(8) -0.014(7) -0.003(6) -0.011(6)
C9 0.051(6) 0.079(8) 0.060(8) -0.004(6) -0.002(5) -0.008(6)
C10 0.069(8) 0.095(11) 0.063(8) -0.014(7) -0.010(6) -0.018(7)
C11 0.078(9) 0.098(11) 0.067(9) -0.020(8) -0.014(7) -0.005(8)
C12 0.063(7) 0.088(9) 0.065(8) -0.020(7) -0.009(6) -0.008(7)
C13 0.121(13) 0.091(11) 0.085(12) -0.018(9) -0.009(10) 0.004(10)
C14 0.056(7) 0.089(10) 0.085(10) -0.014(8) -0.003(7) -0.007(7)
C15 0.068(8) 0.083(9) 0.083(9) -0.026(8) -0.007(8) -0.003(7)
C16 0.111(12) 0.114(13) 0.097(12) -0.023(10) 0.000(10) 0.027(11)
O7 0.077(6) 0.078(6) 0.075(7) -0.011(5) -0.014(5) -0.020(5)
O8 0.094(7) 0.078(6) 0.069(7) 0.001(5) -0.019(6) -0.019(5)
O9 0.074(6) 0.094(7) 0.069(6) -0.020(5) -0.012(5) -0.007(5)
O10 0.076(6) 0.094(7) 0.089(8) -0.026(6) 0.000(5) -0.030(6)
O11 0.190(13) 0.196(14) 0.104(10) -0.054(9) 0.021(9) -0.093(12)
O12 0.154(11) 0.129(10) 0.091(8) -0.042(7) 0.007(8) -0.048(9)
N5 0.058(6) 0.083(8) 0.054(7) -0.016(6) -0.007(5) -0.005(6)
N6 0.059(6) 0.096(9) 0.069(8) -0.023(7) -0.002(6) -0.005(6)
N7 0.066(7) 0.072(7) 0.074(9) -0.013(7) -0.004(6) -0.006(6)
N8 0.056(6) 0.104(10) 0.077(8) -0.036(8) 0.003(6) -0.024(7)
C17 0.038(6) 0.092(10) 0.064(8) -0.022(8) 0.000(6) 0.002(7)
C18 0.054(7) 0.068(8) 0.065(9) -0.012(7) -0.007(6) -0.003(6)
C19 0.054(7) 0.081(9) 0.068(8) -0.029(7) -0.007(6) -0.003(6)
C20 0.054(7) 0.077(8) 0.065(9) -0.020(7) -0.002(6) -0.015(6)
C21 0.058(8) 0.082(9) 0.082(10) -0.023(8) 0.000(7) -0.014(7)
C22 0.052(7) 0.076(8) 0.071(9) -0.020(7) -0.003(6) -0.011(6)
C23 0.065(8) 0.088(10) 0.059(8) -0.009(7) -0.009(7) -0.014(7)
C24 0.063(8) 0.107(11) 0.066(9) -0.013(7) -0.007(6) -0.027(8)
C25 0.072(9) 0.106(12) 0.076(10) -0.023(9) -0.006(7) -0.024(8)
C26 0.104(12) 0.127(16) 0.071(11) -0.009(10) -0.013(9) -0.041(11)
C27 0.079(9) 0.108(13) 0.079(11) -0.006(9) -0.011(8) -0.029(9)
C28 0.074(8) 0.088(9) 0.070(8) -0.008(7) -0.011(7) -0.035(8)
C29 0.127(14) 0.095(12) 0.108(14) -0.017(10) -0.020(11) -0.037(11)
C30 0.089(11) 0.123(14) 0.092(12) -0.041(11) -0.011(9) -0.035(11)
C31 0.112(12) 0.112(13) 0.091(12) -0.033(10) 0.011(10) -0.032(11)
C32 0.160(18) 0.120(15) 0.125(16) -0.045(12) 0.003(13) -0.063(14)

loop_
_atom_type_symbol
_atom_type_description
_atom_type_scat_dispersion_real
_atom_type_scat_dispersion_imag
_atom_type_scat_source
C C 0.0181 0.0091 'International Tables Vol C Tables 4.2.6.8 and 6.1.1.4'
H H 0.0000 0.0000 'International Tables Vol C Tables 4.2.6.8 and 6.1.1.4'
N N 0.0311 0.0180 'International Tables Vol C Tables 4.2.6.8 and 6.1.1.4'
O O 0.0492 0.0322 'International Tables Vol C Tables 4.2.6.8 and 6.1.1.4'

loop_
_citation_id
_citation_doi
_citation_year
1 10.1039/D3OB00439B 2023

loop_
_geom_angle_atom_site_label_1
_geom_angle_atom_site_label_2
_geom_angle_atom_site_label_3
_geom_angle
_geom_angle_site_symmetry_1
_geom_angle_site_symmetry_3
_geom_angle_publ_flag
C15 O6 C16 115.7(12) . . ?
C1 N1 N2 117.3(11) . . ?
C7 N2 N1 113.5(12) . . ?
O2 N3 O1 119.8(12) . . ?
O2 N3 C2 121.3(12) . . ?
O1 N3 C2 118.8(12) . . ?
O3 N4 O4 125.5(14) . . ?
O3 N4 C4 117.1(13) . . ?
O4 N4 C4 117.4(13) . . ?
N1 C1 C6 121.0(12) . . ?
N1 C1 C2 120.6(11) . . ?
C6 C1 C2 118.3(12) . . ?
C3 C2 N3 115.6(12) . . ?
C3 C2 C1 119.7(12) . . ?
N3 C2 C1 124.7(12) . . ?
C4 C3 C2 119.1(14) . . ?
C3 C4 C5 122.7(14) . . ?
C3 C4 N4 118.9(14) . . ?
C5 C4 N4 118.4(13) . . ?
C6 C5 C4 119.1(14) . . ?
C5 C6 C1 121.1(13) . . ?
N2 C7 C8 119.6(12) . . ?
C7 C8 C9 112.6(12) . . ?
C7 C8 C12 113.8(12) . . ?
C9 C8 C12 102.5(11) . . ?
C8 C9 C14 112.7(11) . . ?
C8 C9 C10 104.9(12) . . ?
C14 C9 C10 112.5(12) . . ?
C9 C10 C11 105.6(12) . . ?
C12 C11 C10 105.1(13) . . ?
C11 C12 C13 114.4(14) . . ?
C11 C12 C8 103.9(13) . . ?
C13 C12 C8 114.2(12) . . ?
C15 C14 C9 108.8(11) . . ?
O5 C15 O6 122.1(13) . . ?
O5 C15 C14 126.2(15) . . ?
O6 C15 C14 111.6(13) . . ?
C31 O12 C32 116.3(15) . . ?
C17 N5 N6 117.0(12) . . ?
C23 N6 N5 113.6(12) . . ?
O8 N7 O7 121.7(11) . . ?
O8 N7 C18 121.0(13) . . ?
O7 N7 C18 117.3(12) . . ?
O10 N8 O9 123.6(12) . . ?
O10 N8 C20 119.0(13) . . ?
O9 N8 C20 117.2(12) . . ?
N5 C17 C22 119.9(13) . . ?
N5 C17 C18 121.3(12) . . ?
C22 C17 C18 118.7(12) . . ?
N7 C18 C17 124.7(12) . . ?
N7 C18 C19 115.9(12) . . ?
C17 C18 C19 119.4(12) . . ?
C20 C19 C18 118.7(14) . . ?
C19 C20 C21 123.7(13) . . ?
C19 C20 N8 118.2(13) . . ?
C21 C20 N8 118.0(12) . . ?
C22 C21 C20 119.0(14) . . ?
C21 C22 C17 120.4(14) . . ?
N6 C23 C24 121.0(13) . . ?
C23 C24 C28 115.9(14) . . ?
C23 C24 C25 111.9(14) . . ?
C28 C24 C25 102.4(13) . . ?
C30 C25 C26 117.1(16) . . ?
C30 C25 C24 113.5(13) . . ?
C26 C25 C24 101.4(15) . . ?
C27 C26 C25 106.9(15) . . ?
C26 C27 C28 106.7(14) . . ?
C27 C28 C24 104.8(14) . . ?
C27 C28 C29 114.2(13) . . ?
C24 C28 C29 115.0(14) . . ?
C31 C30 C25 114.9(14) . . ?
O11 C31 O12 122.1(18) . . ?
O11 C31 C30 125.4(19) . . ?
O12 C31 C30 112.3(16) . . ?

loop_
_geom_bond_atom_site_label_1
_geom_bond_atom_site_label_2
_geom_bond_distance
_geom_bond_site_symmetry_2
_geom_bond_publ_flag
O1 N3 1.283(15) . ?
O2 N3 1.230(15) . ?
O3 N4 1.215(17) . ?
O4 N4 1.217(15) . ?
O5 C15 1.190(16) . ?
O6 C15 1.354(18) . ?
O6 C16 1.461(19) . ?
N1 C1 1.374(17) . ?
N1 N2 1.395(16) . ?
N2 C7 1.291(18) . ?
N3 C2 1.405(18) . ?
N4 C4 1.48(2) . ?
C1 C6 1.397(18) . ?
C1 C2 1.435(18) . ?
C2 C3 1.40(2) . ?
C3 C4 1.35(2) . ?
C4 C5 1.40(2) . ?
C5 C6 1.36(2) . ?
C7 C8 1.468(19) . ?
C8 C9 1.534(19) . ?
C8 C12 1.54(2) . ?
C9 C14 1.54(2) . ?
C9 C10 1.549(19) . ?
C10 C11 1.57(2) . ?
C11 C12 1.52(2) . ?
C12 C13 1.52(2) . ?
C14 C15 1.48(2) . ?
O7 N7 1.278(16) . ?
O8 N7 1.221(15) . ?
O9 N8 1.242(16) . ?
O10 N8 1.207(17) . ?
O11 C31 1.17(2) . ?
O12 C31 1.32(2) . ?
O12 C32 1.46(2) . ?
N5 C17 1.384(18) . ?
N5 N6 1.391(16) . ?
N6 C23 1.293(17) . ?
N7 C18 1.424(18) . ?
N8 C20 1.477(17) . ?
C17 C22 1.39(2) . ?
C17 C18 1.424(18) . ?
C18 C19 1.439(18) . ?
C19 C20 1.314(19) . ?
C20 C21 1.39(2) . ?
C21 C22 1.39(2) . ?
C23 C24 1.48(2) . ?
C24 C28 1.52(2) . ?
C24 C25 1.55(2) . ?
C25 C30 1.52(2) . ?
C25 C26 1.55(2) . ?
C26 C27 1.51(3) . ?
C27 C28 1.51(2) . ?
C28 C29 1.53(2) . ?
C30 C31 1.51(2) . ?
